data_4517902
loop_
_publ_author_name
'Thomas, Rudy'
'Devaux, Philippe'
'Rivenet, Murielle'
'Henry, Natacha'
'Abraham, Francis'

_publ_section_title
;
 Zirconium Oxalates: Zr(OH)<sub>2</sub>(C<sub>2</sub>O<sub>4</sub>),
 (H<sub>11</sub>O<sub>5</sub>)<sub>2</sub>[Zr<sub>2</sub>(C<sub>2</sub>O<sub>4</sub>)<sub>5</sub>(H<sub>2</sub>O)<sub>4</sub>],
 and
 MM'[Zr(C<sub>2</sub>O<sub>4</sub>)<sub>3</sub>]&#x00B7;<i>x</i>H<sub>2</sub>O
 with M and M' = Ammonium, Alkali Metal, and Hydroxonium Ion
 H<sub>2<i>n</i>+1</sub>O <sub> <i>n</i> </sub><sup>+</sup> (<i>n</i> = 2,
 3, 4).
;
_journal_issue 33
_journal_name_full 'ACS omega'
_journal_page_first 21260
_journal_page_last 21270
_journal_paper_doi 10.1021/acsomega.0c03224
_journal_volume 5
_journal_year 2020
_chemical_formula_sum 'C6 H9 K O16 Zr'
_chemical_formula_weight 467.45
_space_group_crystal_system monoclinic
_space_group_IT_number 14
_space_group_name_Hall '-P 2ybc'
_space_group_name_H-M_alt 'P 1 21/c 1'
_atom_sites_solution_hydrogens difmap
_audit_creation_method SHELXL-2013
_cell_angle_alpha 90
_cell_angle_beta 107.718(5)
_cell_angle_gamma 90
_cell_formula_units_Z 4
_cell_length_a 9.2166(9)
_cell_length_b 11.1690(10)
_cell_length_c 14.0940(15)
_cell_measurement_reflns_used 4190
_cell_measurement_temperature 296(2)
_cell_measurement_theta_max 25.83
_cell_measurement_theta_min 2.95
_cell_volume 1382.0(2)
_computing_cell_refinement 'Bruker SMART'
_computing_data_collection 'Bruker SMART'
_computing_data_reduction 'Bruker SAINT'
_computing_molecular_graphics 'Bruker SHELXTL'
_computing_publication_material 'Bruker SHELXTL'
_computing_structure_refinement 'SHELXL-2013 (Sheldrick, 2013)'
_computing_structure_solution 'Bruker SHELXTL'
_diffrn_ambient_temperature 296(2)
_diffrn_measured_fraction_theta_full 1.000
_diffrn_measured_fraction_theta_max 1.000
_diffrn_measurement_device_type 'CCD area detector'
_diffrn_measurement_method 'phi and omega scans'
_diffrn_radiation_type MoK\a
_diffrn_radiation_wavelength 0.71073
_diffrn_reflns_av_R_equivalents 0.0570
_diffrn_reflns_av_unetI/netI 0.0389
_diffrn_reflns_Laue_measured_fraction_full 1.000
_diffrn_reflns_Laue_measured_fraction_max 1.000
_diffrn_reflns_limit_h_max 11
_diffrn_reflns_limit_h_min -11
_diffrn_reflns_limit_k_max 14
_diffrn_reflns_limit_k_min -13
_diffrn_reflns_limit_l_max 17
_diffrn_reflns_limit_l_min -16
_diffrn_reflns_number 21953
_diffrn_reflns_point_group_measured_fraction_full 1.000
_diffrn_reflns_point_group_measured_fraction_max 1.000
_diffrn_reflns_theta_full 25.242
_diffrn_reflns_theta_max 26.527
_diffrn_reflns_theta_min 2.320
_diffrn_source 'sealed tube'
_exptl_absorpt_coefficient_mu 1.191
_exptl_absorpt_correction_T_max 1
_exptl_absorpt_correction_T_min 0.885
_exptl_absorpt_correction_type empirical
_exptl_absorpt_process_details sadabs
_exptl_crystal_colour colorless
_exptl_crystal_density_diffrn 2.247
_exptl_crystal_density_method 'not measured'
_exptl_crystal_description plate
_exptl_crystal_F_000 928
_exptl_crystal_size_max 0.200
_exptl_crystal_size_mid 0.140
_exptl_crystal_size_min 0.035
_refine_diff_density_max 0.425
_refine_diff_density_min -0.503
_refine_diff_density_rms 0.095
_refine_ls_extinction_method none
_refine_ls_goodness_of_fit_ref 1.060
_refine_ls_hydrogen_treatment refxyz
_refine_ls_matrix_type full
_refine_ls_number_parameters 244
_refine_ls_number_reflns 2868
_refine_ls_number_restraints 9
_refine_ls_restrained_S_all 1.061
_refine_ls_R_factor_all 0.0422
_refine_ls_R_factor_gt 0.0291
_refine_ls_shift/su_max 0.001
_refine_ls_shift/su_mean 0.000
_refine_ls_structure_factor_coef Fsqd
_refine_ls_weighting_details 'w=1/[\s^2^(Fo^2^)+(0.0249P)^2^+0.5987P] where P=(Fo^2^+2Fc^2^)/3'
_refine_ls_weighting_scheme calc
_refine_ls_wR_factor_gt 0.0593
_refine_ls_wR_factor_ref 0.0640
_reflns_Friedel_coverage 0.000
_reflns_number_gt 2299
_reflns_number_total 2868
_reflns_threshold_expression 'I > 2\s(I)'
_cod_data_source_file ao0c03224_si_002.cif
_cod_data_source_block KHZrOx3
_cod_depositor_comments 'Adding full bibliography for 4517899--4517905.cif.'
_cod_original_sg_symbol_H-M 'P 21/c'
_cod_database_code 4517902
_shelx_space_group_comment
;
The symmetry employed for this shelxl refinement is uniquely defined
by the following loop, which should always be used as a source of
symmetry information in preference to the above space-group names.
They are only intended as comments.
;
_shelxl_version_number 2013-3

loop_
_space_group_symop_operation_xyz
'x, y, z'
'-x, y+1/2, -z+1/2'
'-x, -y, -z'
'x, -y-1/2, z-1/2'

loop_
_atom_site_label
_atom_site_type_symbol
_atom_site_fract_x
_atom_site_fract_y
_atom_site_fract_z
_atom_site_U_iso_or_equiv
_atom_site_adp_type
_atom_site_occupancy
_atom_site_site_symmetry_order
_atom_site_calc_flag
_atom_site_refinement_flags_posn
_atom_site_refinement_flags_adp
_atom_site_refinement_flags_occupancy
_atom_site_disorder_assembly
_atom_site_disorder_group
Zr1 Zr 0.39097(3) 0.09841(2) 0.24535(2) 0.01209(9) Uani 1 1 d . . . . .
K1 K 0.07195(8) 0.47019(7) 0.13247(5) 0.03542(19) Uani 1 1 d . . . . .
C1 C 0.4208(3) 0.3700(2) 0.23739(19) 0.0158(6) Uani 1 1 d . . . . .
C2 C 0.4174(3) -0.1742(2) 0.24478(18) 0.0150(6) Uani 1 1 d . . . . .
C3 C 0.2893(4) 0.1080(2) 0.0195(2) 0.0228(7) Uani 1 1 d . . . . .
C4 C 0.1396(4) 0.1148(2) 0.0459(2) 0.0219(7) Uani 1 1 d . . . . .
C5 C 0.2746(3) 0.1063(2) 0.4248(2) 0.0193(6) Uani 1 1 d . . . . .
C6 C 0.4461(3) 0.1306(2) 0.4672(2) 0.0193(6) Uani 1 1 d . . . . .
O1 O 0.3185(2) -0.09281(15) 0.23085(14) 0.0190(4) Uani 1 1 d . . . . .
O2 O 0.4014(2) 0.48090(15) 0.23263(13) 0.0186(4) Uani 1 1 d . . . . .
O3 O 0.3987(2) -0.28402(15) 0.24571(13) 0.0174(4) Uani 1 1 d . . . . .
O4 O 0.3204(2) 0.29093(15) 0.22829(14) 0.0189(4) Uani 1 1 d . . . . .
O5 O 0.2921(3) 0.11826(19) -0.06598(15) 0.0353(6) Uani 1 1 d . . . . .
O6 O 0.0183(3) 0.13229(19) -0.01775(16) 0.0350(5) Uani 1 1 d . . . . .
O7 O 0.4074(2) 0.09151(16) 0.09702(14) 0.0213(4) Uani 1 1 d . . . . .
O8 O 0.1594(2) 0.10142(16) 0.14017(13) 0.0195(4) Uani 1 1 d . . . . .
O9 O 0.5136(2) 0.13160(17) 0.39896(14) 0.0231(5) Uani 1 1 d . . . . .
O10 O 0.2324(2) 0.08923(16) 0.32972(14) 0.0216(4) Uani 1 1 d . . . . .
O11 O 0.5094(2) 0.14762(19) 0.55511(14) 0.0298(5) Uani 1 1 d . . . . .
O12 O 0.1929(3) 0.10343(18) 0.47785(15) 0.0321(5) Uani 1 1 d . . . . .
O13 O 0.0821(3) 0.6338(2) 0.29903(18) 0.0339(6) Uani 1 1 d D . . . .
H1 H 0.193(3) 0.636(3) 0.368(2) 0.041 Uiso 1 1 d D U . . .
H2 H 0.011(4) 0.612(3) 0.317(3) 0.041 Uiso 1 1 d D U . . .
H3 H 0.060(4) 0.701(3) 0.266(2) 0.041 Uiso 1 1 d D U . . .
O14 O -0.0139(3) 0.3414(2) 0.27719(17) 0.0371(6) Uani 1 1 d D . . . .
H4 H 0.058(4) 0.340(3) 0.329(2) 0.044 Uiso 1 1 d D U . . .
H5 H -0.088(4) 0.367(3) 0.288(3) 0.044 Uiso 1 1 d D U . . .
O15 O 0.3171(3) 0.6471(2) 0.43946(18) 0.0332(5) Uani 1 1 d D . . . .
H6 H 0.385(4) 0.608(3) 0.428(3) 0.040 Uiso 1 1 d D U . . .
H7 H 0.355(4) 0.717(2) 0.446(2) 0.040 Uiso 1 1 d D U . . .
O16 O -0.1474(3) 0.3472(2) -0.0197(2) 0.0458(7) Uani 1 1 d D . . . .
H8 H -0.115(4) 0.280(3) -0.029(3) 0.055 Uiso 1 1 d D U . . .
H9 H -0.237(3) 0.351(4) -0.044(3) 0.055 Uiso 1 1 d D U . . .

loop_
_atom_site_aniso_label
_atom_site_aniso_U_11
_atom_site_aniso_U_22
_atom_site_aniso_U_33
_atom_site_aniso_U_23
_atom_site_aniso_U_13
_atom_site_aniso_U_12
Zr1 0.01173(16) 0.00971(13) 0.01409(15) -0.00041(10) 0.00284(11) -0.00014(11)
K1 0.0289(4) 0.0457(4) 0.0305(4) 0.0048(3) 0.0075(3) 0.0051(3)
C1 0.0191(16) 0.0142(13) 0.0143(14) 0.0019(10) 0.0054(12) -0.0002(12)
C2 0.0165(16) 0.0177(14) 0.0109(13) -0.0021(10) 0.0043(12) 0.0003(12)
C3 0.0303(19) 0.0156(13) 0.0206(16) -0.0013(12) 0.0049(14) -0.0008(13)
C4 0.0251(18) 0.0167(14) 0.0213(16) 0.0002(12) 0.0031(14) 0.0023(13)
C5 0.0218(17) 0.0148(13) 0.0229(16) -0.0014(11) 0.0091(14) -0.0011(12)
C6 0.0221(17) 0.0166(14) 0.0188(15) -0.0014(11) 0.0058(13) -0.0016(12)
O1 0.0135(11) 0.0132(9) 0.0300(11) 0.0008(8) 0.0061(9) 0.0022(8)
O2 0.0152(11) 0.0112(9) 0.0286(11) 0.0006(8) 0.0055(9) 0.0026(8)
O3 0.0183(11) 0.0102(9) 0.0255(11) -0.0001(8) 0.0094(9) -0.0013(8)
O4 0.0156(11) 0.0144(9) 0.0271(11) 0.0000(8) 0.0068(9) -0.0006(8)
O5 0.0461(15) 0.0423(13) 0.0182(12) 0.0017(9) 0.0107(11) -0.0004(11)
O6 0.0276(13) 0.0398(13) 0.0280(12) 0.0043(10) -0.0059(11) 0.0016(11)
O7 0.0204(11) 0.0270(11) 0.0162(10) 0.0016(8) 0.0050(9) 0.0005(9)
O8 0.0159(11) 0.0224(10) 0.0184(10) -0.0013(8) 0.0023(9) -0.0008(8)
O9 0.0151(11) 0.0325(11) 0.0215(11) -0.0036(9) 0.0054(9) -0.0029(9)
O10 0.0175(11) 0.0287(11) 0.0183(11) -0.0025(8) 0.0049(9) -0.0021(9)
O11 0.0301(13) 0.0392(12) 0.0169(11) -0.0033(9) 0.0024(10) -0.0072(10)
O12 0.0299(13) 0.0426(13) 0.0288(12) -0.0025(10) 0.0166(11) -0.0055(10)
O13 0.0252(14) 0.0371(13) 0.0388(14) 0.0007(11) 0.0091(12) -0.0067(11)
O14 0.0356(16) 0.0455(15) 0.0276(13) -0.0028(11) 0.0059(11) 0.0065(13)
O15 0.0208(13) 0.0339(13) 0.0435(14) -0.0024(12) 0.0079(11) -0.0023(11)
O16 0.0293(14) 0.0346(13) 0.0676(18) -0.0020(13) 0.0057(14) 0.0005(13)

loop_
_atom_type_symbol
_atom_type_description
_atom_type_scat_dispersion_real
_atom_type_scat_dispersion_imag
_atom_type_scat_source
C C 0.0033 0.0016 'International Tables Vol C Tables 4.2.6.8 and 6.1.1.4'
O O 0.0106 0.0060 'International Tables Vol C Tables 4.2.6.8 and 6.1.1.4'
K K 0.2009 0.2494 'International Tables Vol C Tables 4.2.6.8 and 6.1.1.4'
Zr Zr -2.9673 0.5597 'International Tables Vol C Tables 4.2.6.8 and 6.1.1.4'
H H 0.0000 0.0000 'International Tables Vol C Tables 4.2.6.8 and 6.1.1.4'

loop_
_geom_angle_atom_site_label_1
_geom_angle_atom_site_label_2
_geom_angle_atom_site_label_3
_geom_angle
_geom_angle_site_symmetry_1
_geom_angle_site_symmetry_3
_geom_angle_publ_flag
O7 Zr1 O9 144.86(8) . . ?
O7 Zr1 O10 143.14(7) . . ?
O9 Zr1 O10 71.84(7) . . ?
O7 Zr1 O8 71.64(7) . . ?
O9 Zr1 O8 141.50(7) . . ?
O10 Zr1 O8 71.91(7) . . ?
O7 Zr1 O1 89.10(7) . . ?
O9 Zr1 O1 107.99(7) . . ?
O10 Zr1 O1 76.69(7) . . ?
O8 Zr1 O1 75.55(7) . . ?
O7 Zr1 O4 91.96(7) . . ?
O9 Zr1 O4 89.37(7) . . ?
O10 Zr1 O4 83.17(7) . . ?
O8 Zr1 O4 73.86(7) . . ?
O1 Zr1 O4 147.34(7) . . ?
O7 Zr1 O2 78.76(7) . 2_645 ?
O9 Zr1 O2 78.35(7) . 2_645 ?
O10 Zr1 O2 125.83(7) . 2_645 ?
O8 Zr1 O2 135.13(6) . 2_645 ?
O1 Zr1 O2 70.96(6) . 2_645 ?
O4 Zr1 O2 141.08(7) . 2_645 ?
O7 Zr1 O3 76.50(7) . 2_655 ?
O9 Zr1 O3 70.84(7) . 2_655 ?
O10 Zr1 O3 134.17(6) . 2_655 ?
O8 Zr1 O3 130.85(6) . 2_655 ?
O1 Zr1 O3 140.52(6) . 2_655 ?
O4 Zr1 O3 70.83(6) . 2_655 ?
O2 Zr1 O3 70.25(6) 2_645 2_655 ?
O14 K1 O16 164.11(8) . 3_565 ?
O14 K1 O16 90.43(8) . . ?
O16 K1 O16 99.66(7) 3_565 . ?
O14 K1 O12 132.14(7) . 4_565 ?
O16 K1 O12 63.53(7) 3_565 4_565 ?
O16 K1 O12 68.59(7) . 4_565 ?
O14 K1 O12 106.15(7) . 2 ?
O16 K1 O12 68.48(7) 3_565 2 ?
O16 K1 O12 63.03(7) . 2 ?
O12 K1 O12 101.57(6) 4_565 2 ?
O14 K1 O2 98.68(7) . . ?
O16 K1 O2 81.02(7) 3_565 . ?
O16 K1 O2 141.60(7) . . ?
O12 K1 O2 77.98(6) 4_565 . ?
O12 K1 O2 145.28(6) 2 . ?
O14 K1 O13 71.73(7) . . ?
O16 K1 O13 92.71(8) 3_565 . ?
O16 K1 O13 138.46(8) . . ?
O12 K1 O13 149.29(7) 4_565 . ?
O12 K1 O13 85.76(7) 2 . ?
O2 K1 O13 79.32(6) . . ?
O14 K1 O4 71.27(6) . . ?
O16 K1 O4 116.69(7) 3_565 . ?
O16 K1 O4 106.68(7) . . ?
O12 K1 O4 74.47(6) 4_565 . ?
O12 K1 O4 169.61(6) 2 . ?
O2 K1 O4 44.13(5) . . ?
O13 K1 O4 102.56(6) . . ?
O14 K1 O10 69.25(6) . 2 ?
O16 K1 O10 99.73(6) 3_565 2 ?
O16 K1 O10 82.56(7) . 2 ?
O12 K1 O10 142.21(6) 4_565 2 ?
O12 K1 O10 41.75(5) 2 2 ?
O2 K1 O10 135.53(5) . 2 ?
O13 K1 O10 56.21(6) . 2 ?
O4 K1 O10 139.47(5) . 2 ?
O14 K1 C1 87.25(7) . . ?
O16 K1 C1 97.18(7) 3_565 . ?
O16 K1 C1 123.48(7) . . ?
O12 K1 C1 71.98(6) 4_565 . ?
O12 K1 C1 165.56(7) 2 . ?
O2 K1 C1 22.17(6) . . ?
O13 K1 C1 93.60(7) . . ?
O4 K1 C1 22.39(5) . . ?
O10 K1 C1 145.79(6) 2 . ?
O14 K1 C5 87.10(7) . 2 ?
O16 K1 C5 85.27(7) 3_565 2 ?
O16 K1 C5 68.47(7) . 2 ?
O12 K1 C5 120.25(7) 4_565 2 ?
O12 K1 C5 20.09(6) 2 2 ?
O2 K1 C5 148.67(6) . 2 ?
O13 K1 C5 73.31(7) . 2 ?
O4 K1 C5 157.99(6) . 2 ?
O10 K1 C5 22.14(5) 2 2 ?
C1 K1 C5 166.82(7) . 2 ?
O14 K1 K1 138.52(6) . 3_565 ?
O16 K1 K1 50.02(6) 3_565 3_565 ?
O16 K1 K1 49.63(6) . 3_565 ?
O12 K1 K1 51.07(5) 4_565 3_565 ?
O12 K1 K1 50.50(4) 2 3_565 ?
O2 K1 K1 119.25(5) . 3_565 ?
O13 K1 K1 128.20(6) . 3_565 ?
O4 K1 K1 124.76(5) . 3_565 ?
O10 K1 K1 91.72(4) 2 3_565 ?
C1 K1 K1 121.69(5) . 3_565 ?
C5 K1 K1 69.58(5) 2 3_565 ?
O2 C1 O4 127.0(3) . . ?
O2 C1 C2 116.6(2) . 2_655 ?
O4 C1 C2 116.4(2) . 2_655 ?
O2 C1 K1 62.37(14) . . ?
O4 C1 K1 66.79(14) . . ?
C2 C1 K1 163.59(16) 2_655 . ?
O3 C2 O1 128.2(2) . . ?
O3 C2 C1 116.9(2) . 2_645 ?
O1 C2 C1 114.8(2) . 2_645 ?
O5 C3 O7 125.5(3) . . ?
O5 C3 C4 121.7(3) . . ?
O7 C3 C4 112.8(2) . . ?
O6 C4 O8 125.9(3) . . ?
O6 C4 C3 121.4(3) . . ?
O8 C4 C3 112.8(3) . . ?
O12 C5 O10 126.1(3) . . ?
O12 C5 C6 121.6(3) . . ?
O10 C5 C6 112.3(2) . . ?
O12 C5 K1 54.59(15) . 2_545 ?
O10 C5 K1 73.96(15) . 2_545 ?
C6 C5 K1 162.22(17) . 2_545 ?
O11 C6 O9 124.6(3) . . ?
O11 C6 C5 122.9(3) . . ?
O9 C6 C5 112.5(2) . . ?
C2 O1 Zr1 119.65(16) . . ?
C1 O2 Zr1 117.81(17) . 2_655 ?
C1 O2 K1 95.46(16) . . ?
Zr1 O2 K1 142.88(7) 2_655 . ?
C2 O3 Zr1 116.42(16) . 2_645 ?
C1 O4 Zr1 118.89(17) . . ?
C1 O4 K1 90.82(15) . . ?
Zr1 O4 K1 146.88(8) . . ?
C3 O7 Zr1 121.68(18) . . ?
C4 O8 Zr1 119.91(18) . . ?
C6 O9 Zr1 121.52(17) . . ?
C5 O10 Zr1 121.80(17) . . ?
C5 O10 K1 83.90(15) . 2_545 ?
Zr1 O10 K1 149.95(8) . 2_545 ?
C5 O12 K1 159.8(2) . 4_566 ?
C5 O12 K1 105.32(18) . 2_545 ?
K1 O12 K1 78.43(6) 4_566 2_545 ?
K1 O16 K1 80.34(7) 3_565 . ?

loop_
_geom_bond_atom_site_label_1
_geom_bond_atom_site_label_2
_geom_bond_distance
_geom_bond_site_symmetry_2
_geom_bond_publ_flag
Zr1 O7 2.1429(18) . ?
Zr1 O9 2.1477(19) . ?
Zr1 O10 2.1486(18) . ?
Zr1 O8 2.1975(19) . ?
Zr1 O1 2.2284(17) . ?
Zr1 O4 2.2380(17) . ?
Zr1 O2 2.2623(18) 2_645 ?
Zr1 O3 2.3132(17) 2_655 ?
K1 O14 2.800(3) . ?
K1 O16 2.801(3) 3_565 ?
K1 O16 2.817(3) . ?
K1 O12 2.854(2) 4_565 ?
K1 O12 2.877(2) 2 ?
K1 O2 2.9361(19) . ?
K1 O13 2.954(3) . ?
K1 O4 3.0324(19) . ?
K1 O10 3.291(2) 2 ?
K1 C1 3.299(3) . ?
K1 C5 3.405(3) 2 ?
K1 K1 3.6237(14) 3_565 ?
C1 O2 1.251(3) . ?
C1 O4 1.257(3) . ?
C1 C2 1.517(4) 2_655 ?
C2 O3 1.240(3) . ?
C2 O1 1.259(3) . ?
C2 C1 1.517(4) 2_645 ?
C3 O5 1.218(3) . ?
C3 O7 1.299(4) . ?
C3 C4 1.536(4) . ?
C4 O6 1.217(3) . ?
C4 O8 1.294(3) . ?
C5 O12 1.213(3) . ?
C5 O10 1.291(3) . ?
C5 C6 1.535(4) . ?
C5 K1 3.405(3) 2_545 ?
C6 O11 1.214(3) . ?
C6 O9 1.294(3) . ?
O2 Zr1 2.2623(18) 2_655 ?
O3 Zr1 2.3132(17) 2_645 ?
O10 K1 3.291(2) 2_545 ?
O12 K1 2.854(2) 4_566 ?
O12 K1 2.878(2) 2_545 ?
O16 K1 2.801(3) 3_565 ?
